data_7010074
loop_
_publ_author_name
'Rocchini, Eliana'
'Rigo, Pierluigi'
'Mezzetti, Antonio'
'Stephan, Tim'
'Morris, Robert H.'
'Lough, Alan J.'
'Forde, Cameron E.'
'Fong, Tina P.'
'Drouin, Samantha D.'

_publ_section_title
;
 Synthesis and properties of iron-group hydrido-cyano complexes
 trans-[MH(CN)(L)2], M&#x2005;=&#x2005;Fe, Ru or Os,
 L&#x2005;=&#x2005;diphosphine, and their hydrogen, trifluoroboron and
 triphenylboron isocyanide derivatives of the type
 trans-[MH(CNH)(L)2]O3SCF3, trans-[MH(CNBX3)(L)2], X&#x2005;=&#x2005;F
 or Ph, and trans-[M(H2)(CNBF3)(dppp)2]BF4
 [dppp&#x2005;=&#x2005;Ph2P(CH2)3PPh2]
;
_journal_issue 20
_journal_name_full 'Journal of the Chemical Society, Dalton Transactions'
_journal_page_first 3591
_journal_paper_doi 10.1039/b005687l
_journal_year 2000
_chemical_formula_sum 'C72 H66 B Cl2 N P4 Ru'
_chemical_formula_weight 1251.92
_space_group_IT_number 14
_symmetry_cell_setting monoclinic
_symmetry_space_group_name_Hall '-P 2ybc'
_symmetry_space_group_name_H-M 'P 1 21/c 1'
_atom_sites_solution_hydrogens geom
_atom_sites_solution_primary direct
_atom_sites_solution_secondary difmap
_audit_creation_method SHELXL-97
_cell_angle_alpha 90.00
_cell_angle_beta 108.859(9)
_cell_angle_gamma 90.00
_cell_formula_units_Z 4
_cell_length_a 14.9769(11)
_cell_length_b 22.955(3)
_cell_length_c 18.864(3)
_cell_measurement_reflns_used 28
_cell_measurement_temperature 173(2)
_cell_measurement_theta_max 12.51
_cell_measurement_theta_min 5.28
_cell_volume 6137.2(14)
_computing_cell_refinement 'Siemens XSCANS'
_computing_data_collection 'Siemens XSCANS'
_computing_data_reduction 'Siemens SHELXTL'
_computing_molecular_graphics 'Siemens SHELXTL'
_computing_publication_material 'Siemens SHELXTL'
_computing_structure_refinement 'Siemens SHELXTL'
_computing_structure_solution 'Siemens SHELXTL'
_diffrn_ambient_temperature 173(2)
_diffrn_measured_fraction_theta_full 0.999
_diffrn_measured_fraction_theta_max 0.999
_diffrn_measurement_device_type 'Bruker P4'
_diffrn_measurement_method '\w scans'
_diffrn_radiation_monochromator graphite
_diffrn_radiation_source 'fine-focus sealed tube'
_diffrn_radiation_type MoK\a
_diffrn_radiation_wavelength 0.71073
_diffrn_reflns_av_R_equivalents 0.0234
_diffrn_reflns_av_sigmaI/netI 0.0633
_diffrn_reflns_limit_h_max 19
_diffrn_reflns_limit_h_min 0
_diffrn_reflns_limit_k_max 29
_diffrn_reflns_limit_k_min 0
_diffrn_reflns_limit_l_max 22
_diffrn_reflns_limit_l_min -24
_diffrn_reflns_number 13869
_diffrn_reflns_theta_full 27.00
_diffrn_reflns_theta_max 27.00
_diffrn_reflns_theta_min 2.75
_diffrn_standards_decay_% 14.99
_diffrn_standards_interval_count 97
_diffrn_standards_number 3
_exptl_absorpt_coefficient_mu 0.491
_exptl_absorpt_correction_T_max 0.8431
_exptl_absorpt_correction_T_min 0.7949
_exptl_absorpt_correction_type psi-scan
_exptl_absorpt_process_details 'SHELXTL (Sheldrick, 1997)'
_exptl_crystal_density_diffrn 1.355
_exptl_crystal_density_meas ?
_exptl_crystal_density_method 'not measured'
_exptl_crystal_F_000 2592
_exptl_crystal_size_max 0.49
_exptl_crystal_size_mid 0.45
_exptl_crystal_size_min 0.36
_refine_diff_density_max 0.438
_refine_diff_density_min -0.434
_refine_diff_density_rms 0.061
_refine_ls_extinction_method none
_refine_ls_goodness_of_fit_ref 0.895
_refine_ls_hydrogen_treatment mixed
_refine_ls_matrix_type full
_refine_ls_number_parameters 734
_refine_ls_number_reflns 13363
_refine_ls_number_restraints 0
_refine_ls_restrained_S_all 0.895
_refine_ls_R_factor_all 0.0555
_refine_ls_R_factor_gt 0.0325
_refine_ls_shift/su_max 0.002
_refine_ls_shift/su_mean 0.000
_refine_ls_structure_factor_coef Fsqd
_refine_ls_weighting_details 'calc w=1/[\s^2^(Fo^2^)+(0.0256P)^2^+0.0000P] where P=(Fo^2^+2Fc^2^)/3'
_refine_ls_weighting_scheme calc
_refine_ls_wR_factor_gt 0.0669
_refine_ls_wR_factor_ref 0.0714
_reflns_number_gt 9513
_reflns_number_total 13363
_reflns_threshold_expression >2sigma(I)
_cod_data_source_file b005687l.txt
_cod_data_source_block s9685
_cod_depositor_comments
;
 Removing duplicate rows from the ATOM_TYPE loop.

 Antanas Vaitkus,
 2018-08-07

The following automatic conversions were performed:
'_symmetry_cell_setting' value 'Monoclinic' changed to 'monoclinic'
according to '/home/saulius/struct/CIF-dictionaries/cif_core.dic'
dictionary named 'cif_core.dic' version 2.4.1 from 2010-06-29.

Automatic conversion script
Id: cif_fix_enum 1527 2010-12-29 10:47:43Z saulius 

The following automatic conversions were performed:

'_exptl_crystal_density_meas' value 'not_measured' was changed to '?'
- the value is perceived as not measured.

Automatic conversion script
Id: cif_fix_values 3008 2015-01-20 13:52:24Z robertas 
;
_cod_original_cell_volume 6137.1(12)
_cod_original_sg_symbol_H-M P2(1)/c
_cod_original_formula_sum 'C72 H H65 B Cl2 N P4 Ru'
_cod_database_code 7010074

loop_
_symmetry_equiv_pos_as_xyz
'x, y, z'
'-x, y+1/2, -z+1/2'
'-x, -y, -z'
'x, -y-1/2, z-1/2'

loop_
_atom_site_label
_atom_site_type_symbol
_atom_site_fract_x
_atom_site_fract_y
_atom_site_fract_z
_atom_site_U_iso_or_equiv
_atom_site_adp_type
_atom_site_occupancy
_atom_site_symmetry_multiplicity
_atom_site_calc_flag
_atom_site_refinement_flags
_atom_site_disorder_assembly
_atom_site_disorder_group
Ru1 Ru 0.288447(12) 0.443002(7) 0.263622(9) 0.01293(4) Uani 1 1 d . . .
H1RU H 0.4009(15) 0.4487(9) 0.2846(12) 0.016(6) Uiso 1 1 d . . .
P1 P 0.30918(4) 0.51235(2) 0.35728(3) 0.01649(12) Uani 1 1 d . . .
P2 P 0.33250(4) 0.37568(2) 0.36317(3) 0.01689(12) Uani 1 1 d . . .
P3 P 0.25888(4) 0.51153(2) 0.16806(3) 0.01580(12) Uani 1 1 d . . .
P4 P 0.29193(4) 0.38228(2) 0.16445(3) 0.01577(11) Uani 1 1 d . . .
N1 N 0.06389(13) 0.42532(8) 0.22771(10) 0.0184(4) Uani 1 1 d . . .
C1 C 0.38305(17) 0.47943(10) 0.44624(13) 0.0242(5) Uani 1 1 d . . .
H1A H 0.4502 0.4833 0.4499 0.029 Uiso 1 1 calc R . .
H1B H 0.3735 0.5013 0.4885 0.029 Uiso 1 1 calc R . .
C2 C 0.36156(17) 0.41578(10) 0.45383(13) 0.0243(5) Uani 1 1 d . . .
H2A H 0.3077 0.4127 0.4732 0.029 Uiso 1 1 calc R . .
H2B H 0.4169 0.3972 0.4908 0.029 Uiso 1 1 calc R . .
C3 C 0.17813(16) 0.47486(9) 0.08499(12) 0.0209(5) Uani 1 1 d . . .
H3A H 0.1177 0.4654 0.0933 0.025 Uiso 1 1 calc R . .
H3B H 0.1648 0.5004 0.0405 0.025 Uiso 1 1 calc R . .
C4 C 0.22736(17) 0.41898(10) 0.07317(12) 0.0222(5) Uani 1 1 d . . .
H4A H 0.2726 0.4285 0.0466 0.027 Uiso 1 1 calc R . .
H4B H 0.1798 0.3918 0.0413 0.027 Uiso 1 1 calc R . .
C5 C 0.14427(15) 0.43204(8) 0.24041(12) 0.0165(4) Uani 1 1 d . . .
C11 C 0.20672(15) 0.54168(9) 0.37842(12) 0.0198(5) Uani 1 1 d . . .
C12 C 0.16519(19) 0.50858(12) 0.42099(16) 0.0366(6) Uani 1 1 d . . .
H12A H 0.1908 0.4715 0.4391 0.044 Uiso 1 1 calc R . .
C13 C 0.0865(2) 0.52892(14) 0.43759(17) 0.0431(7) Uani 1 1 d . . .
H13A H 0.0590 0.5058 0.4668 0.052 Uiso 1 1 calc R . .
C14 C 0.04862(18) 0.58247(13) 0.41160(15) 0.0368(6) Uani 1 1 d . . .
H14A H -0.0043 0.5967 0.4237 0.044 Uiso 1 1 calc R . .
C15 C 0.08771(18) 0.61555(11) 0.36790(15) 0.0338(6) Uani 1 1 d . . .
H15A H 0.0611 0.6523 0.3495 0.041 Uiso 1 1 calc R . .
C16 C 0.16589(17) 0.59518(10) 0.35073(14) 0.0261(5) Uani 1 1 d . . .
H16A H 0.1916 0.6179 0.3199 0.031 Uiso 1 1 calc R . .
C21 C 0.38205(16) 0.57729(10) 0.35985(12) 0.0204(5) Uani 1 1 d . . .
C22 C 0.37834(17) 0.62635(10) 0.40259(13) 0.0260(5) Uani 1 1 d . . .
H22A H 0.3349 0.6275 0.4297 0.031 Uiso 1 1 calc R . .
C23 C 0.43776(19) 0.67369(11) 0.40583(15) 0.0323(6) Uani 1 1 d . . .
H23A H 0.4341 0.7069 0.4348 0.039 Uiso 1 1 calc R . .
C24 C 0.50169(18) 0.67267(11) 0.36728(14) 0.0316(6) Uani 1 1 d . . .
H24A H 0.5403 0.7057 0.3680 0.038 Uiso 1 1 calc R . .
C25 C 0.50939(18) 0.62342(11) 0.32754(15) 0.0344(6) Uani 1 1 d . . .
H25A H 0.5555 0.6218 0.3028 0.041 Uiso 1 1 calc R . .
C26 C 0.44976(17) 0.57612(11) 0.32359(14) 0.0276(5) Uani 1 1 d . . .
H26A H 0.4553 0.5426 0.2958 0.033 Uiso 1 1 calc R . .
C31 C 0.25348(16) 0.31967(10) 0.37916(13) 0.0213(5) Uani 1 1 d . . .
C32 C 0.26810(17) 0.29880(11) 0.45222(14) 0.0294(6) Uani 1 1 d . . .
H32A H 0.3177 0.3142 0.4931 0.035 Uiso 1 1 calc R . .
C33 C 0.20979(19) 0.25560(11) 0.46432(15) 0.0345(6) Uani 1 1 d . . .
H33A H 0.2190 0.2422 0.5138 0.041 Uiso 1 1 calc R . .
C34 C 0.1386(2) 0.23192(12) 0.40537(16) 0.0385(7) Uani 1 1 d . . .
H34A H 0.0991 0.2024 0.4142 0.046 Uiso 1 1 calc R . .
C35 C 0.12533(19) 0.25153(11) 0.33341(15) 0.0330(6) Uani 1 1 d . . .
H35A H 0.0774 0.2347 0.2925 0.040 Uiso 1 1 calc R . .
C36 C 0.18189(17) 0.29580(10) 0.32065(13) 0.0250(5) Uani 1 1 d . . .
H36A H 0.1711 0.3097 0.2711 0.030 Uiso 1 1 calc R . .
C41 C 0.43941(16) 0.33112(11) 0.37702(12) 0.0236(5) Uani 1 1 d . . .
C42 C 0.43429(19) 0.27093(11) 0.36515(14) 0.0317(6) Uani 1 1 d . . .
H42A H 0.3747 0.2520 0.3498 0.038 Uiso 1 1 calc R . .
C43 C 0.5162(2) 0.23859(14) 0.37578(17) 0.0488(8) Uani 1 1 d . . .
H43A H 0.5124 0.1978 0.3670 0.059 Uiso 1 1 calc R . .
C44 C 0.6029(2) 0.26583(17) 0.39905(17) 0.0542(9) Uani 1 1 d . . .
H44A H 0.6588 0.2437 0.4062 0.065 Uiso 1 1 calc R . .
C45 C 0.60876(19) 0.32524(16) 0.41195(16) 0.0465(8) Uani 1 1 d . . .
H45A H 0.6686 0.3438 0.4289 0.056 Uiso 1 1 calc R . .
C46 C 0.52725(17) 0.35770(13) 0.40013(14) 0.0320(6) Uani 1 1 d . . .
H46A H 0.5316 0.3986 0.4080 0.038 Uiso 1 1 calc R . .
C51 C 0.20178(16) 0.58107(10) 0.17362(12) 0.0201(5) Uani 1 1 d . . .
C52 C 0.25318(17) 0.63321(10) 0.18920(13) 0.0246(5) Uani 1 1 d . . .
H52A H 0.3190 0.6329 0.1965 0.030 Uiso 1 1 calc R . .
C53 C 0.20853(19) 0.68532(10) 0.19406(14) 0.0295(6) Uani 1 1 d . . .
H53A H 0.2439 0.7204 0.2045 0.035 Uiso 1 1 calc R . .
C54 C 0.11288(19) 0.68641(11) 0.18383(15) 0.0332(6) Uani 1 1 d . . .
H54A H 0.0823 0.7223 0.1860 0.040 Uiso 1 1 calc R . .
C55 C 0.06180(18) 0.63507(11) 0.17038(15) 0.0327(6) Uani 1 1 d . . .
H55A H -0.0037 0.6357 0.1644 0.039 Uiso 1 1 calc R . .
C56 C 0.10596(17) 0.58256(10) 0.16564(13) 0.0255(5) Uani 1 1 d . . .
H56A H 0.0705 0.5474 0.1569 0.031 Uiso 1 1 calc R . .
C61 C 0.35184(16) 0.53358(9) 0.12936(12) 0.0191(5) Uani 1 1 d . . .
C62 C 0.44244(16) 0.51058(10) 0.15612(13) 0.0231(5) Uani 1 1 d . . .
H62A H 0.4585 0.4850 0.1980 0.028 Uiso 1 1 calc R . .
C63 C 0.50983(18) 0.52431(11) 0.12271(15) 0.0321(6) Uani 1 1 d . . .
H63A H 0.5716 0.5084 0.1418 0.039 Uiso 1 1 calc R . .
C64 C 0.48655(18) 0.56163(12) 0.06096(15) 0.0358(6) Uani 1 1 d . . .
H64A H 0.5323 0.5712 0.0377 0.043 Uiso 1 1 calc R . .
C65 C 0.39627(18) 0.58457(11) 0.03381(15) 0.0324(6) Uani 1 1 d . . .
H65A H 0.3802 0.6100 -0.0082 0.039 Uiso 1 1 calc R . .
C66 C 0.32924(17) 0.57086(10) 0.06729(13) 0.0256(5) Uani 1 1 d . . .
H66A H 0.2676 0.5868 0.0481 0.031 Uiso 1 1 calc R . .
C71 C 0.23701(15) 0.31018(9) 0.15413(12) 0.0176(4) Uani 1 1 d . . .
C72 C 0.29120(16) 0.26063(9) 0.18201(13) 0.0220(5) Uani 1 1 d . . .
H72A H 0.3578 0.2638 0.2031 0.026 Uiso 1 1 calc R . .
C73 C 0.24789(18) 0.20688(10) 0.17897(15) 0.0303(6) Uani 1 1 d . . .
H73A H 0.2849 0.1733 0.1982 0.036 Uiso 1 1 calc R . .
C74 C 0.15059(18) 0.20197(10) 0.14788(15) 0.0315(6) Uani 1 1 d . . .
H74A H 0.1212 0.1651 0.1460 0.038 Uiso 1 1 calc R . .
C75 C 0.09657(17) 0.25042(11) 0.11973(14) 0.0293(6) Uani 1 1 d . . .
H75A H 0.0301 0.2468 0.0977 0.035 Uiso 1 1 calc R . .
C76 C 0.13947(16) 0.30459(10) 0.12360(13) 0.0232(5) Uani 1 1 d . . .
H76A H 0.1019 0.3381 0.1052 0.028 Uiso 1 1 calc R . .
C81 C 0.40452(15) 0.36243(9) 0.15035(12) 0.0186(5) Uani 1 1 d . . .
C82 C 0.48885(16) 0.36541(10) 0.20766(13) 0.0243(5) Uani 1 1 d . . .
H82A H 0.4898 0.3793 0.2553 0.029 Uiso 1 1 calc R . .
C83 C 0.57337(18) 0.34845(11) 0.19721(15) 0.0308(6) Uani 1 1 d . . .
H83A H 0.6311 0.3505 0.2375 0.037 Uiso 1 1 calc R . .
C84 C 0.57207(18) 0.32854(11) 0.12750(15) 0.0314(6) Uani 1 1 d . . .
H84A H 0.6293 0.3173 0.1198 0.038 Uiso 1 1 calc R . .
C85 C 0.48806(18) 0.32497(10) 0.06920(14) 0.0273(5) Uani 1 1 d . . .
H85A H 0.4875 0.3112 0.0216 0.033 Uiso 1 1 calc R . .
C86 C 0.40423(17) 0.34157(10) 0.08020(13) 0.0236(5) Uani 1 1 d . . .
H86A H 0.3464 0.3388 0.0401 0.028 Uiso 1 1 calc R . .
C91 C -0.07923(15) 0.36460(10) 0.14452(13) 0.0223(5) Uani 1 1 d . . .
C92 C -0.12355(17) 0.31139(10) 0.14807(15) 0.0302(6) Uani 1 1 d . . .
H92A H -0.1289 0.2993 0.1947 0.036 Uiso 1 1 calc R . .
C93 C -0.1602(2) 0.27541(12) 0.08561(18) 0.0422(7) Uani 1 1 d . . .
H93A H -0.1913 0.2402 0.0899 0.051 Uiso 1 1 calc R . .
C94 C -0.1509(2) 0.29126(13) 0.01732(16) 0.0432(7) Uani 1 1 d . . .
H94A H -0.1754 0.2670 -0.0254 0.052 Uiso 1 1 calc R . .
C95 C -0.10553(19) 0.34262(13) 0.01232(15) 0.0373(7) Uani 1 1 d . . .
H95A H -0.0976 0.3535 -0.0339 0.045 Uiso 1 1 calc R . .
C96 C -0.07141(17) 0.37856(11) 0.07453(13) 0.0275(5) Uani 1 1 d . . .
H96A H -0.0415 0.4141 0.0693 0.033 Uiso 1 1 calc R . .
C101 C -0.05686(16) 0.38776(9) 0.29093(13) 0.0211(5) Uani 1 1 d . . .
C102 C -0.14713(18) 0.37293(11) 0.29276(15) 0.0301(6) Uani 1 1 d . . .
H10A H -0.2001 0.3784 0.2490 0.036 Uiso 1 1 calc R . .
C103 C -0.1612(2) 0.35035(12) 0.35692(16) 0.0374(7) Uani 1 1 d . . .
H10B H -0.2229 0.3398 0.3559 0.045 Uiso 1 1 calc R . .
C104 C -0.0864(2) 0.34327(11) 0.42160(16) 0.0387(7) Uani 1 1 d . . .
H10C H -0.0962 0.3280 0.4653 0.046 Uiso 1 1 calc R . .
C105 C 0.0033(2) 0.35859(12) 0.42249(15) 0.0388(7) Uani 1 1 d . . .
H10D H 0.0553 0.3544 0.4671 0.047 Uiso 1 1 calc R . .
C106 C 0.01696(17) 0.38011(11) 0.35812(13) 0.0282(5) Uani 1 1 d . . .
H10E H 0.0791 0.3901 0.3597 0.034 Uiso 1 1 calc R . .
C111 C -0.10466(16) 0.47209(10) 0.18957(13) 0.0217(5) Uani 1 1 d . . .
C112 C -0.07565(17) 0.52358(10) 0.23013(14) 0.0290(5) Uani 1 1 d . . .
H11A H -0.0171 0.5239 0.2697 0.035 Uiso 1 1 calc R . .
C113 C -0.1294(2) 0.57434(11) 0.21459(17) 0.0382(7) Uani 1 1 d . . .
H11B H -0.1073 0.6084 0.2436 0.046 Uiso 1 1 calc R . .
C114 C -0.21496(19) 0.57547(12) 0.15685(17) 0.0378(7) Uani 1 1 d . . .
H11C H -0.2514 0.6102 0.1458 0.045 Uiso 1 1 calc R . .
C115 C -0.24632(19) 0.52551(12) 0.11588(16) 0.0359(6) Uani 1 1 d . . .
H11D H -0.3049 0.5256 0.0764 0.043 Uiso 1 1 calc R . .
C116 C -0.19219(17) 0.47470(11) 0.13222(14) 0.0287(5) Uani 1 1 d . . .
H11E H -0.2154 0.4407 0.1035 0.034 Uiso 1 1 calc R . .
B1 B -0.04487(17) 0.41153(11) 0.21301(14) 0.0195(5) Uani 1 1 d . . .
C1S C 0.7709(2) 0.49729(14) 0.3515(2) 0.0580(9) Uani 1 1 d . . .
H1SA H 0.7846 0.5021 0.3038 0.070 Uiso 1 1 calc R . .
H1SB H 0.8169 0.4691 0.3830 0.070 Uiso 1 1 calc R . .
Cl2 Cl 0.78396(6) 0.56471(3) 0.39790(5) 0.0515(2) Uani 1 1 d . . .
Cl1 Cl 0.65632(7) 0.46984(4) 0.33267(7) 0.0756(3) Uani 1 1 d . . .

loop_
_atom_site_aniso_label
_atom_site_aniso_U_11
_atom_site_aniso_U_22
_atom_site_aniso_U_33
_atom_site_aniso_U_23
_atom_site_aniso_U_13
_atom_site_aniso_U_12
Ru1 0.01277(8) 0.01342(8) 0.01252(8) -0.00044(7) 0.00396(6) -0.00078(7)
P1 0.0169(3) 0.0168(3) 0.0155(3) -0.0033(2) 0.0048(2) -0.0015(2)
P2 0.0175(3) 0.0177(3) 0.0145(3) 0.0018(2) 0.0037(2) 0.0006(2)
P3 0.0157(3) 0.0154(3) 0.0166(3) 0.0014(2) 0.0056(2) 0.0004(2)
P4 0.0178(3) 0.0150(3) 0.0145(3) -0.0010(2) 0.0052(2) -0.0002(2)
N1 0.0165(9) 0.0207(9) 0.0181(9) 0.0000(7) 0.0060(8) 0.0005(7)
C1 0.0248(12) 0.0261(12) 0.0186(12) -0.0050(10) 0.0026(10) -0.0007(10)
C2 0.0271(13) 0.0270(12) 0.0167(11) 0.0003(10) 0.0041(10) 0.0015(10)
C3 0.0209(11) 0.0213(12) 0.0190(11) 0.0025(9) 0.0044(9) -0.0007(9)
C4 0.0292(13) 0.0204(11) 0.0153(11) -0.0005(9) 0.0047(10) -0.0002(10)
C5 0.0229(11) 0.0131(11) 0.0152(10) -0.0010(8) 0.0084(9) -0.0011(8)
C11 0.0206(11) 0.0199(11) 0.0186(11) -0.0082(9) 0.0061(9) -0.0008(9)
C12 0.0340(15) 0.0356(15) 0.0468(17) 0.0089(13) 0.0224(13) 0.0084(12)
C13 0.0366(16) 0.0585(19) 0.0445(18) 0.0093(15) 0.0275(14) 0.0064(14)
C14 0.0266(14) 0.0525(17) 0.0349(15) -0.0108(13) 0.0148(12) 0.0075(13)
C15 0.0291(14) 0.0290(13) 0.0395(15) -0.0069(12) 0.0058(12) 0.0076(11)
C16 0.0241(12) 0.0250(12) 0.0286(13) -0.0036(10) 0.0077(10) -0.0011(10)
C21 0.0200(11) 0.0205(11) 0.0193(11) -0.0025(9) 0.0043(9) -0.0025(9)
C22 0.0290(13) 0.0217(12) 0.0279(13) -0.0050(10) 0.0099(11) -0.0042(10)
C23 0.0379(15) 0.0192(12) 0.0368(15) -0.0054(11) 0.0078(12) -0.0036(11)
C24 0.0312(14) 0.0256(13) 0.0350(15) 0.0032(11) 0.0064(12) -0.0102(11)
C25 0.0298(14) 0.0378(15) 0.0374(15) -0.0030(12) 0.0134(12) -0.0111(12)
C26 0.0250(12) 0.0275(12) 0.0304(13) -0.0068(10) 0.0092(11) -0.0045(10)
C31 0.0207(11) 0.0209(11) 0.0238(12) 0.0071(9) 0.0094(10) 0.0024(9)
C32 0.0278(13) 0.0343(14) 0.0244(13) 0.0108(11) 0.0063(11) -0.0015(11)
C33 0.0390(15) 0.0342(14) 0.0328(15) 0.0155(12) 0.0152(13) -0.0006(12)
C34 0.0411(16) 0.0370(15) 0.0420(17) 0.0062(13) 0.0197(14) -0.0128(13)
C35 0.0354(15) 0.0332(14) 0.0317(14) -0.0041(11) 0.0126(12) -0.0136(12)
C36 0.0287(13) 0.0250(12) 0.0230(12) 0.0005(10) 0.0107(10) -0.0022(10)
C41 0.0217(12) 0.0322(13) 0.0172(11) 0.0049(10) 0.0066(9) 0.0062(10)
C42 0.0327(14) 0.0314(14) 0.0312(14) 0.0069(11) 0.0105(12) 0.0116(11)
C43 0.056(2) 0.0488(18) 0.0465(19) 0.0123(15) 0.0230(16) 0.0302(16)
C44 0.0382(18) 0.085(3) 0.0409(18) 0.0125(17) 0.0153(14) 0.0361(18)
C45 0.0220(14) 0.088(3) 0.0304(15) 0.0039(16) 0.0096(12) 0.0061(15)
C46 0.0230(13) 0.0478(16) 0.0256(13) 0.0023(12) 0.0082(11) 0.0016(12)
C51 0.0246(12) 0.0185(11) 0.0175(11) 0.0032(9) 0.0074(9) 0.0038(9)
C52 0.0253(12) 0.0238(12) 0.0241(12) -0.0002(10) 0.0069(10) 0.0005(10)
C53 0.0418(15) 0.0179(12) 0.0307(14) 0.0001(10) 0.0144(12) 0.0020(11)
C54 0.0422(16) 0.0238(13) 0.0358(15) 0.0042(11) 0.0156(13) 0.0115(11)
C55 0.0292(13) 0.0320(14) 0.0411(16) 0.0087(12) 0.0172(12) 0.0113(11)
C56 0.0256(12) 0.0229(12) 0.0297(13) 0.0049(10) 0.0112(11) 0.0043(10)
C61 0.0222(11) 0.0177(10) 0.0194(11) -0.0004(9) 0.0097(9) -0.0042(9)
C62 0.0226(12) 0.0218(12) 0.0263(13) 0.0045(10) 0.0099(10) 0.0014(9)
C63 0.0237(13) 0.0383(15) 0.0396(16) 0.0082(12) 0.0175(12) 0.0038(11)
C64 0.0304(14) 0.0435(16) 0.0420(15) 0.0091(13) 0.0236(12) -0.0011(12)
C65 0.0348(14) 0.0344(14) 0.0303(14) 0.0106(12) 0.0137(12) -0.0012(12)
C66 0.0232(12) 0.0269(13) 0.0265(13) 0.0077(10) 0.0080(10) 0.0010(9)
C71 0.0205(11) 0.0173(11) 0.0165(11) -0.0051(9) 0.0079(9) -0.0020(9)
C72 0.0208(11) 0.0202(11) 0.0251(12) -0.0004(9) 0.0076(10) 0.0015(9)
C73 0.0323(14) 0.0197(12) 0.0395(15) 0.0017(11) 0.0127(12) 0.0017(10)
C74 0.0323(14) 0.0202(12) 0.0464(16) -0.0092(11) 0.0191(13) -0.0104(10)
C75 0.0208(12) 0.0327(14) 0.0339(14) -0.0104(11) 0.0081(11) -0.0083(10)
C76 0.0195(11) 0.0229(12) 0.0267(13) -0.0054(10) 0.0066(10) 0.0015(9)
C81 0.0215(11) 0.0143(10) 0.0227(12) -0.0012(9) 0.0109(9) -0.0022(9)
C82 0.0230(12) 0.0272(12) 0.0241(12) -0.0007(10) 0.0096(10) 0.0004(10)
C83 0.0234(13) 0.0338(14) 0.0368(15) 0.0021(11) 0.0120(11) 0.0026(11)
C84 0.0325(14) 0.0282(13) 0.0431(16) 0.0031(12) 0.0256(13) 0.0027(11)
C85 0.0373(15) 0.0239(12) 0.0291(13) -0.0009(10) 0.0221(12) 0.0014(11)
C86 0.0278(13) 0.0218(12) 0.0235(12) -0.0017(10) 0.0115(10) -0.0008(10)
C91 0.0138(10) 0.0252(12) 0.0253(12) -0.0021(10) 0.0028(9) 0.0034(9)
C92 0.0283(13) 0.0262(13) 0.0342(14) -0.0044(11) 0.0074(11) -0.0001(10)
C93 0.0314(15) 0.0296(14) 0.058(2) -0.0138(14) 0.0045(14) 0.0013(12)
C94 0.0356(16) 0.0434(17) 0.0369(16) -0.0193(13) -0.0071(13) 0.0131(13)
C95 0.0319(15) 0.0503(18) 0.0228(13) -0.0044(12) -0.0005(11) 0.0171(13)
C96 0.0250(12) 0.0326(13) 0.0227(12) 0.0010(10) 0.0047(10) 0.0091(11)
C101 0.0223(11) 0.0199(11) 0.0222(12) -0.0022(9) 0.0090(10) -0.0001(9)
C102 0.0253(13) 0.0365(14) 0.0319(14) -0.0026(11) 0.0141(11) -0.0045(11)
C103 0.0452(17) 0.0350(15) 0.0429(17) -0.0046(13) 0.0296(14) -0.0122(13)
C104 0.062(2) 0.0328(15) 0.0319(15) 0.0000(12) 0.0295(15) -0.0092(13)
C105 0.0473(17) 0.0444(16) 0.0233(14) 0.0048(12) 0.0098(13) 0.0041(14)
C106 0.0258(13) 0.0342(14) 0.0250(13) 0.0001(11) 0.0087(10) 0.0012(11)
C111 0.0196(11) 0.0263(12) 0.0211(12) 0.0026(10) 0.0090(9) -0.0004(9)
C112 0.0243(13) 0.0284(13) 0.0346(14) -0.0050(11) 0.0099(11) -0.0019(10)
C113 0.0384(16) 0.0259(13) 0.0542(18) -0.0071(12) 0.0203(14) -0.0025(11)
C114 0.0358(15) 0.0311(14) 0.0524(18) 0.0115(13) 0.0224(14) 0.0131(12)
C115 0.0270(14) 0.0438(16) 0.0373(16) 0.0083(13) 0.0111(12) 0.0113(12)
C116 0.0212(12) 0.0322(14) 0.0303(14) -0.0003(11) 0.0051(10) 0.0013(10)
B1 0.0158(12) 0.0220(13) 0.0198(13) -0.0015(10) 0.0045(10) -0.0024(10)
C1S 0.050(2) 0.0401(17) 0.094(3) -0.0139(18) 0.038(2) -0.0095(15)
Cl2 0.0615(5) 0.0312(4) 0.0638(5) 0.0028(3) 0.0231(4) -0.0076(3)
Cl1 0.0469(5) 0.0619(6) 0.1120(9) -0.0174(6) 0.0177(5) -0.0151(4)

loop_
_atom_type_symbol
_atom_type_description
_atom_type_scat_dispersion_real
_atom_type_scat_dispersion_imag
_atom_type_scat_source
C C 0.0033 0.0016 'International Tables Vol C Tables 4.2.6.8 and 6.1.1.4'
H H 0.0000 0.0000 'International Tables Vol C Tables 4.2.6.8 and 6.1.1.4'
N N 0.0061 0.0033 'International Tables Vol C Tables 4.2.6.8 and 6.1.1.4'
P P 0.1023 0.0942 'International Tables Vol C Tables 4.2.6.8 and 6.1.1.4'
Cl Cl 0.1484 0.1585 'International Tables Vol C Tables 4.2.6.8 and 6.1.1.4'
Ru Ru -1.2594 0.8363 'International Tables Vol C Tables 4.2.6.8 and 6.1.1.4'
B B 0.0013 0.0007 'International Tables Vol C Tables 4.2.6.8 and 6.1.1.4'

loop_
_geom_angle_atom_site_label_1
_geom_angle_atom_site_label_2
_geom_angle_atom_site_label_3
_geom_angle
_geom_angle_site_symmetry_1
_geom_angle_site_symmetry_3
_geom_angle_publ_flag
H1RU Ru1 C5 177.0(8) . . ?
H1RU Ru1 P1 83.4(7) . . ?
C5 Ru1 P1 96.76(6) . . ?
H1RU Ru1 P3 93.3(7) . . ?
C5 Ru1 P3 89.66(6) . . ?
P1 Ru1 P3 94.08(2) . . ?
H1RU Ru1 P4 87.3(7) . . ?
C5 Ru1 P4 92.84(6) . . ?
P1 Ru1 P4 168.86(2) . . ?
P3 Ru1 P4 80.30(2) . . ?
H1RU Ru1 P2 81.7(7) . . ?
C5 Ru1 P2 95.33(6) . . ?
P1 Ru1 P2 84.78(2) . . ?
P3 Ru1 P2 174.98(2) . . ?
P4 Ru1 P2 99.97(2) . . ?
C11 P1 C21 103.17(10) . . ?
C11 P1 C1 104.49(11) . . ?
C21 P1 C1 97.56(11) . . ?
C11 P1 Ru1 120.10(7) . . ?
C21 P1 Ru1 120.52(7) . . ?
C1 P1 Ru1 107.71(8) . . ?
C31 P2 C41 99.45(10) . . ?
C31 P2 C2 99.59(11) . . ?
C41 P2 C2 102.07(11) . . ?
C31 P2 Ru1 124.10(8) . . ?
C41 P2 Ru1 118.88(7) . . ?
C2 P2 Ru1 109.23(8) . . ?
C51 P3 C61 102.15(10) . . ?
C51 P3 C3 104.87(10) . . ?
C61 P3 C3 99.26(10) . . ?
C51 P3 Ru1 121.42(7) . . ?
C61 P3 Ru1 121.00(8) . . ?
C3 P3 Ru1 104.96(7) . . ?
C71 P4 C81 99.28(9) . . ?
C71 P4 C4 103.15(10) . . ?
C81 P4 C4 101.66(10) . . ?
C71 P4 Ru1 119.78(7) . . ?
C81 P4 Ru1 121.19(7) . . ?
C4 P4 Ru1 109.06(7) . . ?
C5 N1 B1 175.8(2) . . ?
C2 C1 P1 113.44(16) . . ?
C1 C2 P2 112.56(16) . . ?
C4 C3 P3 106.96(15) . . ?
C3 C4 P4 111.80(15) . . ?
N1 C5 Ru1 179.3(2) . . ?
C12 C11 C16 118.3(2) . . ?
C12 C11 P1 119.15(18) . . ?
C16 C11 P1 122.54(17) . . ?
C11 C12 C13 121.0(2) . . ?
C14 C13 C12 120.0(3) . . ?
C13 C14 C15 119.9(2) . . ?
C14 C15 C16 120.3(2) . . ?
C15 C16 C11 120.5(2) . . ?
C26 C21 C22 118.0(2) . . ?
C26 C21 P1 119.40(17) . . ?
C22 C21 P1 122.34(17) . . ?
C23 C22 C21 120.7(2) . . ?
C24 C23 C22 120.5(2) . . ?
C23 C24 C25 119.6(2) . . ?
C24 C25 C26 120.2(2) . . ?
C25 C26 C21 121.0(2) . . ?
C36 C31 C32 118.9(2) . . ?
C36 C31 P2 121.46(17) . . ?
C32 C31 P2 119.62(18) . . ?
C33 C32 C31 119.8(2) . . ?
C34 C33 C32 120.8(2) . . ?
C33 C34 C35 119.5(2) . . ?
C34 C35 C36 120.3(2) . . ?
C31 C36 C35 120.7(2) . . ?
C46 C41 C42 118.9(2) . . ?
C46 C41 P2 119.47(19) . . ?
C42 C41 P2 121.66(19) . . ?
C43 C42 C41 120.3(3) . . ?
C44 C43 C42 120.0(3) . . ?
C43 C44 C45 120.2(3) . . ?
C44 C45 C46 120.0(3) . . ?
C45 C46 C41 120.7(3) . . ?
C56 C51 C52 118.6(2) . . ?
C56 C51 P3 119.94(18) . . ?
C52 C51 P3 121.44(17) . . ?
C53 C52 C51 120.4(2) . . ?
C54 C53 C52 120.4(2) . . ?
C53 C54 C55 119.8(2) . . ?
C54 C55 C56 120.2(2) . . ?
C55 C56 C51 120.6(2) . . ?
C62 C61 C66 118.6(2) . . ?
C62 C61 P3 121.77(17) . . ?
C66 C61 P3 119.37(17) . . ?
C63 C62 C61 121.1(2) . . ?
C62 C63 C64 119.7(2) . . ?
C65 C64 C63 119.5(2) . . ?
C66 C65 C64 120.7(2) . . ?
C65 C66 C61 120.4(2) . . ?
C76 C71 C72 119.0(2) . . ?
C76 C71 P4 120.18(17) . . ?
C72 C71 P4 120.64(17) . . ?
C73 C72 C71 120.1(2) . . ?
C72 C73 C74 120.2(2) . . ?
C75 C74 C73 120.2(2) . . ?
C74 C75 C76 119.9(2) . . ?
C75 C76 C71 120.6(2) . . ?
C82 C81 C86 118.7(2) . . ?
C82 C81 P4 121.64(17) . . ?
C86 C81 P4 119.62(17) . . ?
C81 C82 C83 121.3(2) . . ?
C84 C83 C82 119.3(2) . . ?
C85 C84 C83 120.3(2) . . ?
C84 C85 C86 120.0(2) . . ?
C85 C86 C81 120.4(2) . . ?
C96 C91 C92 115.5(2) . . ?
C96 C91 B1 119.6(2) . . ?
C92 C91 B1 124.8(2) . . ?
C93 C92 C91 122.5(3) . . ?
C94 C93 C92 119.9(3) . . ?
C95 C94 C93 119.1(3) . . ?
C94 C95 C96 120.3(3) . . ?
C95 C96 C91 122.7(2) . . ?
C106 C101 C102 115.6(2) . . ?
C106 C101 B1 125.0(2) . . ?
C102 C101 B1 119.4(2) . . ?
C103 C102 C101 121.9(3) . . ?
C104 C103 C102 120.4(2) . . ?
C103 C104 C105 119.4(2) . . ?
C104 C105 C106 119.9(3) . . ?
C105 C106 C101 122.8(2) . . ?
C112 C111 C116 115.6(2) . . ?
C112 C111 B1 121.6(2) . . ?
C116 C111 B1 122.5(2) . . ?
C113 C112 C111 122.4(2) . . ?
C114 C113 C112 120.3(3) . . ?
C115 C114 C113 119.0(2) . . ?
C114 C115 C116 120.2(3) . . ?
C115 C116 C111 122.4(2) . . ?
N1 B1 C101 108.29(18) . . ?
N1 B1 C91 108.17(18) . . ?
C101 B1 C91 113.20(19) . . ?
N1 B1 C111 108.54(18) . . ?
C101 B1 C111 108.53(18) . . ?
C91 B1 C111 110.00(18) . . ?
Cl1 C1S Cl2 111.17(18) . . ?

loop_
_geom_bond_atom_site_label_1
_geom_bond_atom_site_label_2
_geom_bond_distance
_geom_bond_site_symmetry_2
_geom_bond_publ_flag
Ru1 H1RU 1.61(2) . ?
Ru1 C5 2.075(2) . ?
Ru1 P1 2.3231(6) . ?
Ru1 P3 2.3247(6) . ?
Ru1 P4 2.3470(6) . ?
Ru1 P2 2.3556(6) . ?
P1 C11 1.834(2) . ?
P1 C21 1.839(2) . ?
P1 C1 1.847(2) . ?
P2 C31 1.837(2) . ?
P2 C41 1.846(2) . ?
P2 C2 1.866(2) . ?
P3 C51 1.830(2) . ?
P3 C61 1.840(2) . ?
P3 C3 1.844(2) . ?
P4 C71 1.830(2) . ?
P4 C81 1.847(2) . ?
P4 C4 1.880(2) . ?
N1 C5 1.159(3) . ?
N1 B1 1.593(3) . ?
C1 C2 1.513(3) . ?
C3 C4 1.531(3) . ?
C11 C12 1.390(3) . ?
C11 C16 1.396(3) . ?
C12 C13 1.395(4) . ?
C13 C14 1.376(4) . ?
C14 C15 1.382(4) . ?
C15 C16 1.393(3) . ?
C21 C26 1.395(3) . ?
C21 C22 1.397(3) . ?
C22 C23 1.393(3) . ?
C23 C24 1.377(4) . ?
C24 C25 1.382(4) . ?
C25 C26 1.392(3) . ?
C31 C36 1.379(3) . ?
C31 C32 1.408(3) . ?
C32 C33 1.388(3) . ?
C33 C34 1.379(4) . ?
C34 C35 1.382(4) . ?
C35 C36 1.393(3) . ?
C41 C46 1.386(3) . ?
C41 C42 1.398(3) . ?
C42 C43 1.392(4) . ?
C43 C44 1.379(5) . ?
C44 C45 1.383(5) . ?
C45 C46 1.385(4) . ?
C51 C56 1.394(3) . ?
C51 C52 1.402(3) . ?
C52 C53 1.388(3) . ?
C53 C54 1.382(4) . ?
C54 C55 1.383(4) . ?
C55 C56 1.392(3) . ?
C61 C62 1.390(3) . ?
C61 C66 1.401(3) . ?
C62 C63 1.388(3) . ?
C63 C64 1.396(4) . ?
C64 C65 1.386(4) . ?
C65 C66 1.384(3) . ?
C71 C76 1.392(3) . ?
C71 C72 1.398(3) . ?
C72 C73 1.387(3) . ?
C73 C74 1.388(3) . ?
C74 C75 1.377(4) . ?
C75 C76 1.391(3) . ?
C81 C82 1.373(3) . ?
C81 C86 1.406(3) . ?
C82 C83 1.398(3) . ?
C83 C84 1.386(3) . ?
C84 C85 1.380(4) . ?
C85 C86 1.390(3) . ?
C91 C96 1.400(3) . ?
C91 C92 1.402(3) . ?
C91 B1 1.633(3) . ?
C92 C93 1.398(4) . ?
C93 C94 1.388(4) . ?
C94 C95 1.379(4) . ?
C95 C96 1.390(3) . ?
C101 C106 1.398(3) . ?
C101 C102 1.405(3) . ?
C101 B1 1.631(3) . ?
C102 C103 1.394(3) . ?
C103 C104 1.373(4) . ?
C104 C105 1.383(4) . ?
C105 C106 1.386(3) . ?
C111 C112 1.399(3) . ?
C111 C116 1.406(3) . ?
C111 B1 1.635(3) . ?
C112 C113 1.392(3) . ?
C113 C114 1.389(4) . ?
C114 C115 1.378(4) . ?
C115 C116 1.397(3) . ?
C1S Cl1 1.753(3) . ?
C1S Cl2 1.758(3) . ?
